data_1553431
loop_
_publ_author_name
'Zhu, Yi'
'Li, Yao'
'Meng, Qingbin'
'Li, Xin'

_publ_section_title
;
 An organocatalytic enantioselective vinylogous Mannich reaction of
 \a,\a-dicyanoolefins with isatin N-Boc ketimines
;
_journal_issue 6
_journal_name_full 'Organic Chemistry Frontiers'
_journal_page_first 709
_journal_paper_doi 10.1039/C6QO00038J
_journal_volume 3
_journal_year 2016
_chemical_absolute_configuration ad
_chemical_formula_moiety 'C31 H28 N4 O3'
_chemical_formula_sum 'C31 H28 N4 O3'
_chemical_formula_weight 504.57
_space_group_crystal_system monoclinic
_space_group_IT_number 4
_space_group_name_Hall 'P 2yb'
_space_group_name_H-M_alt 'P 1 21 1'
_atom_sites_solution_hydrogens mixed
_atom_sites_solution_primary direct
_atom_sites_solution_secondary difmap
_audit_creation_method SHELXL-2014/7
_audit_update_record
;
2015-09-24 deposited with the CCDC.
2016-03-29 downloaded from the CCDC.
;
_cell_angle_alpha 90
_cell_angle_beta 106.063(8)
_cell_angle_gamma 90
_cell_formula_units_Z 2
_cell_length_a 9.837(2)
_cell_length_b 10.113(2)
_cell_length_c 14.456(3)
_cell_measurement_reflns_used 934
_cell_measurement_temperature 173(2)
_cell_measurement_theta_max 77.70
_cell_measurement_theta_min 30.30
_cell_volume 1382.0(5)
_computing_cell_refinement 'CrystalClear-SM Expert 2.1 b42'
_computing_data_collection 'CrystalClear-SM Expert 2.1 b42 (Rigaku, 2015)'
_computing_data_reduction 'CrystalClear-SM Expert 2.1 b42'
_computing_molecular_graphics 'CrystalStructure 4.1'
_computing_publication_material 'CrystalStructure 4.1 (Rigaku, 2014)'
_computing_structure_refinement 'SHELXL-2014/7 (Sheldrick, 2014)'
_computing_structure_solution 'SHELXS2013 (Sheldrick, 2008)'
_diffrn_ambient_temperature 173(2)
_diffrn_detector_area_resol_mean 5.814
_diffrn_measured_fraction_theta_full 0.998
_diffrn_measured_fraction_theta_max 0.996
_diffrn_measurement_device_type 'Rigaku XtaLAB P200'
_diffrn_measurement_method \w
_diffrn_radiation_type CuK\a
_diffrn_radiation_wavelength 1.54187
_diffrn_reflns_av_R_equivalents 0.0357
_diffrn_reflns_av_unetI/netI 0.0300
_diffrn_reflns_Laue_measured_fraction_full 0.998
_diffrn_reflns_Laue_measured_fraction_max 0.996
_diffrn_reflns_limit_h_max 12
_diffrn_reflns_limit_h_min -12
_diffrn_reflns_limit_k_max 12
_diffrn_reflns_limit_k_min -11
_diffrn_reflns_limit_l_max 17
_diffrn_reflns_limit_l_min -18
_diffrn_reflns_number 23289
_diffrn_reflns_point_group_measured_fraction_full 0.924
_diffrn_reflns_point_group_measured_fraction_max 0.910
_diffrn_reflns_theta_full 67.687
_diffrn_reflns_theta_max 77.819
_diffrn_reflns_theta_min 6.351
_exptl_absorpt_coefficient_mu 0.638
_exptl_absorpt_correction_T_max 0.880
_exptl_absorpt_correction_T_min 0.662
_exptl_absorpt_correction_type multi-scan
_exptl_absorpt_process_details 'REQAB (Rigaku, 1998)'
_exptl_crystal_colour colorless
_exptl_crystal_density_diffrn 1.213
_exptl_crystal_density_method 'not measured'
_exptl_crystal_description prism
_exptl_crystal_F_000 532
_exptl_crystal_size_max 0.340
_exptl_crystal_size_mid 0.220
_exptl_crystal_size_min 0.200
_refine_diff_density_max 0.158
_refine_diff_density_min -0.147
_refine_diff_density_rms 0.031
_refine_ls_abs_structure_details
; 
 Flack x determined using 2210 quotients [(I+)-(I-)]/[(I+)+(I-)] 
 (Parsons, Flack and Wagner, Acta Cryst. B69 (2013) 249-259). 
;
_refine_ls_abs_structure_Flack 0.08(4)
_refine_ls_extinction_coef 0.0042(8)
_refine_ls_extinction_expression Fc^*^=kFc[1+0.001xFc^2^\l^3^/sin(2\q)]^-1/4^
_refine_ls_extinction_method 'SHELXL-2014/7 (Sheldrick 2014'
_refine_ls_goodness_of_fit_ref 1.069
_refine_ls_hydrogen_treatment mixed
_refine_ls_matrix_type full
_refine_ls_number_parameters 351
_refine_ls_number_reflns 5369
_refine_ls_number_restraints 1
_refine_ls_restrained_S_all 1.069
_refine_ls_R_factor_all 0.0283
_refine_ls_R_factor_gt 0.0278
_refine_ls_shift/su_max 0.000
_refine_ls_shift/su_mean 0.000
_refine_ls_structure_factor_coef Fsqd
_refine_ls_weighting_details 'w=1/[\s^2^(Fo^2^)+(0.0422P)^2^+0.1432P] where P=(Fo^2^+2Fc^2^)/3'
_refine_ls_weighting_scheme calc
_refine_ls_wR_factor_gt 0.0742
_refine_ls_wR_factor_ref 0.0783
_reflns_Friedel_coverage 0.727
_reflns_Friedel_fraction_full 0.841
_reflns_Friedel_fraction_max 0.814
_reflns_number_gt 5303
_reflns_number_total 5369
_reflns_threshold_expression 'I > 2\s(I)'
_cod_data_source_file c6qo00038j2.cif
_cod_data_source_block shelxl
_cod_original_sg_symbol_H-M 'P 21'
_cod_database_code 1553431
_shelx_shelxl_version_number 2014/7
_shelx_space_group_comment
; 
The symmetry employed for this shelxl refinement is uniquely defined 
by the following loop, which should always be used as a source of 
symmetry information in preference to the above space-group names. 
They are only intended as comments. 
;
_shelx_estimated_absorpt_t_min 0.812
_shelx_estimated_absorpt_t_max 0.883

loop_
_space_group_symop_operation_xyz
'x, y, z'
'-x, y+1/2, -z'

loop_
_atom_site_label
_atom_site_type_symbol
_atom_site_fract_x
_atom_site_fract_y
_atom_site_fract_z
_atom_site_U_iso_or_equiv
_atom_site_adp_type
_atom_site_occupancy
_atom_site_site_symmetry_order
_atom_site_calc_flag
_atom_site_refinement_flags_posn
_atom_site_refinement_flags_adp
O1 O 0.46930(12) 0.40897(13) 0.06997(8) 0.0346(3) Uani 1 1 d . .
O2 O 0.21864(14) 0.49737(14) -0.11223(8) 0.0413(3) Uani 1 1 d . .
O3 O 0.29003(11) 0.62473(13) -0.22012(8) 0.0326(3) Uani 1 1 d . .
N1 N 0.26857(13) 0.48525(14) 0.10566(9) 0.0273(3) Uani 1 1 d . .
N2 N 0.39700(14) 0.64652(15) -0.06327(9) 0.0297(3) Uani 1 1 d . .
N3 N 0.81555(17) 0.4593(2) 0.18953(12) 0.0474(4) Uani 1 1 d . .
N4 N 0.7441(2) 0.5978(2) 0.44603(12) 0.0554(5) Uani 1 1 d . .
C1 C 0.38234(15) 0.49557(16) 0.06974(10) 0.0266(3) Uani 1 1 d . .
C2 C 0.39093(15) 0.64034(16) 0.03654(10) 0.0261(3) Uani 1 1 d . .
C3 C 0.25803(15) 0.70036(16) 0.05259(10) 0.0265(3) Uani 1 1 d . .
C4 C 0.19029(15) 0.60473(16) 0.09352(10) 0.0274(3) Uani 1 1 d . .
C5 C 0.06508(17) 0.6309(2) 0.11596(12) 0.0371(4) Uani 1 1 d . .
H5 H 0.0185 0.5649 0.1427 0.045 Uiso 1 1 calc R U
C6 C 0.01019(19) 0.7582(2) 0.09759(13) 0.0434(4) Uani 1 1 d . .
H6 H -0.0751 0.7796 0.1129 0.052 Uiso 1 1 calc R U
C7 C 0.0765(2) 0.8543(2) 0.05776(13) 0.0430(4) Uani 1 1 d . .
H7 H 0.0369 0.9405 0.0466 0.052 Uiso 1 1 calc R U
C8 C 0.20157(18) 0.82531(19) 0.03379(12) 0.0354(4) Uani 1 1 d . .
H8 H 0.2466 0.8904 0.0052 0.042 Uiso 1 1 calc R U
C9 C 0.23182(18) 0.36436(17) 0.14839(11) 0.0335(3) Uani 1 1 d . .
H9A H 0.2751 0.2876 0.1248 0.040 Uiso 1 1 calc R U
H9B H 0.1279 0.3525 0.1278 0.040 Uiso 1 1 calc R U
C10 C 0.28245(17) 0.36839(17) 0.25752(11) 0.0314(3) Uani 1 1 d . .
C11 C 0.42296(18) 0.34000(19) 0.30556(12) 0.0361(4) Uani 1 1 d . .
H11 H 0.4865 0.3141 0.2699 0.043 Uiso 1 1 calc R U
C12 C 0.47051(19) 0.3492(2) 0.40474(13) 0.0431(4) Uani 1 1 d . .
H12 H 0.5667 0.3305 0.4367 0.052 Uiso 1 1 calc R U
C13 C 0.3785(2) 0.3858(2) 0.45788(13) 0.0461(5) Uani 1 1 d . .
H13 H 0.4115 0.3916 0.5260 0.055 Uiso 1 1 calc R U
C14 C 0.2390(2) 0.4136(2) 0.41117(14) 0.0468(5) Uani 1 1 d . .
H14 H 0.1757 0.4386 0.4472 0.056 Uiso 1 1 calc R U
C15 C 0.19096(18) 0.4050(2) 0.31128(12) 0.0392(4) Uani 1 1 d . .
H15 H 0.0948 0.4242 0.2795 0.047 Uiso 1 1 calc R U
C16 C 0.53126(16) 0.70208(18) 0.09972(11) 0.0299(3) Uani 1 1 d . .
H16A H 0.6117 0.6589 0.0831 0.036 Uiso 1 1 calc R U
H16B H 0.5330 0.7970 0.0833 0.036 Uiso 1 1 calc R U
C17 C 0.55270(15) 0.68984(16) 0.20698(10) 0.0279(3) Uani 1 1 d . .
C18 C 0.65580(16) 0.60961(18) 0.26011(11) 0.0306(3) Uani 1 1 d . .
C19 C 0.74223(17) 0.5265(2) 0.21831(12) 0.0358(4) Uani 1 1 d . .
C20 C 0.69855(18) 0.60550(19) 0.36403(12) 0.0373(4) Uani 1 1 d . .
C21 C 0.46338(16) 0.76839(16) 0.25425(11) 0.0299(3) Uani 1 1 d . .
C22 C 0.4415(2) 0.90360(19) 0.23580(14) 0.0416(4) Uani 1 1 d . .
H22 H 0.4828 0.9464 0.1917 0.050 Uiso 1 1 calc R U
C23 C 0.3589(2) 0.9752(2) 0.28252(16) 0.0542(6) Uani 1 1 d . .
H23 H 0.3470 1.0677 0.2717 0.065 Uiso 1 1 calc R U
C24 C 0.2945(2) 0.9134(3) 0.34414(15) 0.0524(6) Uani 1 1 d . .
H24 H 0.2380 0.9631 0.3753 0.063 Uiso 1 1 calc R U
C25 C 0.3121(2) 0.7797(2) 0.36049(13) 0.0446(5) Uani 1 1 d . .
H25 H 0.2653 0.7365 0.4014 0.053 Uiso 1 1 calc R U
C26 C 0.39789(17) 0.70766(19) 0.31735(11) 0.0341(4) Uani 1 1 d . .
H26 H 0.4123 0.6160 0.3309 0.041 Uiso 1 1 calc R U
C27 C 0.29294(16) 0.58261(17) -0.13136(11) 0.0289(3) Uani 1 1 d . .
C28 C 0.16694(18) 0.58991(19) -0.30239(12) 0.0363(4) Uani 1 1 d . .
C29 C 0.1955(3) 0.6718(3) -0.38304(14) 0.0636(7) Uani 1 1 d . .
H29A H 0.2856 0.6444 -0.3936 0.076 Uiso 1 1 calc R U
H29B H 0.2004 0.7655 -0.3653 0.076 Uiso 1 1 calc R U
H29C H 0.1191 0.6582 -0.4422 0.076 Uiso 1 1 calc R U
C30 C 0.1664(2) 0.4445(2) -0.32544(14) 0.0448(4) Uani 1 1 d . .
H30A H 0.1536 0.3931 -0.2710 0.054 Uiso 1 1 calc R U
H30B H 0.2565 0.4204 -0.3374 0.054 Uiso 1 1 calc R U
H30C H 0.0886 0.4255 -0.3829 0.054 Uiso 1 1 calc R U
C31 C 0.0318(2) 0.6341(3) -0.28052(18) 0.0576(6) Uani 1 1 d . .
H31A H 0.0455 0.7224 -0.2514 0.069 Uiso 1 1 calc R U
H31B H 0.0077 0.5716 -0.2357 0.069 Uiso 1 1 calc R U
H31C H -0.0453 0.6370 -0.3403 0.069 Uiso 1 1 calc R U
H1 H 0.433(2) 0.722(3) -0.0827(15) 0.035(5) Uiso 1 1 d . .

loop_
_atom_site_aniso_label
_atom_site_aniso_U_11
_atom_site_aniso_U_22
_atom_site_aniso_U_33
_atom_site_aniso_U_23
_atom_site_aniso_U_13
_atom_site_aniso_U_12
O1 0.0388(6) 0.0290(6) 0.0357(6) -0.0016(5) 0.0095(5) 0.0064(5)
O2 0.0518(7) 0.0419(8) 0.0291(5) -0.0016(5) 0.0094(5) -0.0194(6)
O3 0.0342(5) 0.0396(7) 0.0221(5) 0.0001(5) 0.0048(4) -0.0063(5)
N1 0.0310(6) 0.0243(7) 0.0258(6) 0.0023(5) 0.0066(5) -0.0014(5)
N2 0.0343(6) 0.0309(8) 0.0234(6) 0.0000(5) 0.0069(5) -0.0067(6)
N3 0.0363(7) 0.0605(12) 0.0465(9) -0.0010(8) 0.0134(7) 0.0081(7)
N4 0.0590(10) 0.0681(14) 0.0323(8) 0.0033(8) 0.0012(7) 0.0062(9)
C1 0.0302(7) 0.0253(8) 0.0222(6) -0.0013(5) 0.0037(5) -0.0008(6)
C2 0.0293(7) 0.0246(8) 0.0228(6) 0.0006(5) 0.0049(5) -0.0027(6)
C3 0.0307(7) 0.0254(8) 0.0203(6) -0.0006(6) 0.0017(5) 0.0002(6)
C4 0.0281(6) 0.0295(9) 0.0218(6) -0.0002(6) 0.0021(5) 0.0015(6)
C5 0.0312(7) 0.0478(11) 0.0316(7) -0.0005(7) 0.0073(6) 0.0010(7)
C6 0.0343(8) 0.0558(13) 0.0374(9) -0.0054(8) 0.0051(7) 0.0144(8)
C7 0.0459(9) 0.0386(11) 0.0366(9) -0.0033(8) -0.0022(7) 0.0166(8)
C8 0.0429(8) 0.0279(9) 0.0290(7) 0.0015(6) -0.0006(6) 0.0041(7)
C9 0.0401(8) 0.0270(9) 0.0308(7) 0.0034(6) 0.0053(6) -0.0101(7)
C10 0.0390(8) 0.0238(8) 0.0289(7) 0.0041(6) 0.0053(6) -0.0070(6)
C11 0.0426(8) 0.0310(9) 0.0336(8) 0.0039(7) 0.0087(7) 0.0039(7)
C12 0.0423(9) 0.0466(11) 0.0351(8) 0.0073(8) 0.0019(7) 0.0069(8)
C13 0.0542(10) 0.0528(13) 0.0276(8) 0.0050(8) 0.0051(7) 0.0014(9)
C14 0.0477(10) 0.0605(14) 0.0352(9) 0.0037(9) 0.0168(7) -0.0023(9)
C15 0.0338(8) 0.0472(11) 0.0355(8) 0.0076(8) 0.0077(6) -0.0065(7)
C16 0.0305(7) 0.0318(9) 0.0263(7) 0.0016(6) 0.0060(5) -0.0056(6)
C17 0.0299(7) 0.0258(8) 0.0263(7) -0.0023(6) 0.0051(5) -0.0079(6)
C18 0.0305(7) 0.0321(9) 0.0281(7) -0.0010(6) 0.0064(6) -0.0032(6)
C19 0.0291(7) 0.0427(10) 0.0338(8) 0.0029(7) 0.0058(6) -0.0019(7)
C20 0.0367(8) 0.0389(10) 0.0335(9) 0.0017(7) 0.0048(7) 0.0017(7)
C21 0.0314(7) 0.0276(8) 0.0260(7) -0.0049(6) 0.0002(6) -0.0020(6)
C22 0.0465(10) 0.0308(10) 0.0407(9) -0.0002(7) 0.0008(7) 0.0004(7)
C23 0.0618(12) 0.0352(11) 0.0530(11) -0.0094(9) -0.0053(10) 0.0155(9)
C24 0.0511(11) 0.0607(14) 0.0390(9) -0.0170(9) 0.0017(8) 0.0183(10)
C25 0.0417(9) 0.0583(13) 0.0324(8) -0.0114(8) 0.0080(7) 0.0036(8)
C26 0.0375(8) 0.0346(9) 0.0284(7) -0.0048(7) 0.0066(6) -0.0023(7)
C27 0.0321(7) 0.0301(9) 0.0245(7) -0.0009(6) 0.0078(6) -0.0018(6)
C28 0.0387(8) 0.0373(10) 0.0262(7) -0.0016(7) -0.0022(6) -0.0046(7)
C29 0.0851(16) 0.0635(16) 0.0292(8) 0.0089(9) -0.0058(9) -0.0240(12)
C30 0.0521(10) 0.0428(12) 0.0343(9) -0.0084(7) 0.0033(7) -0.0029(8)
C31 0.0379(9) 0.0566(14) 0.0671(13) -0.0120(11) -0.0043(9) 0.0064(9)

loop_
_atom_type_symbol
_atom_type_description
_atom_type_scat_dispersion_real
_atom_type_scat_dispersion_imag
_atom_type_scat_source
C C 0.0181 0.0091 'International Tables Vol C Tables 4.2.6.8 and 6.1.1.4'
H H 0.0000 0.0000 'International Tables Vol C Tables 4.2.6.8 and 6.1.1.4'
N N 0.0311 0.0180 'International Tables Vol C Tables 4.2.6.8 and 6.1.1.4'
O O 0.0492 0.0322 'International Tables Vol C Tables 4.2.6.8 and 6.1.1.4'

loop_
_geom_angle_atom_site_label_1
_geom_angle_atom_site_label_2
_geom_angle_atom_site_label_3
_geom_angle
C27 O3 C28 119.10(13)
C1 N1 C4 111.29(13)
C1 N1 C9 123.47(14)
C4 N1 C9 125.22(13)
C27 N2 C2 117.55(13)
C27 N2 H1 116.7(13)
C2 N2 H1 117.5(14)
O1 C1 N1 126.28(15)
O1 C1 C2 125.37(14)
N1 C1 C2 108.14(13)
N2 C2 C3 113.97(12)
N2 C2 C1 111.50(12)
C3 C2 C1 101.97(12)
N2 C2 C16 106.84(12)
C3 C2 C16 114.27(13)
C1 C2 C16 108.18(12)
C8 C3 C4 120.39(15)
C8 C3 C2 130.92(15)
C4 C3 C2 108.70(14)
C5 C4 C3 121.85(16)
C5 C4 N1 128.49(16)
C3 C4 N1 109.66(13)
C4 C5 C6 117.07(18)
C4 C5 H5 121.5
C6 C5 H5 121.5
C7 C6 C5 121.79(16)
C7 C6 H6 119.1
C5 C6 H6 119.1
C6 C7 C8 120.31(17)
C6 C7 H7 119.8
C8 C7 H7 119.8
C3 C8 C7 118.56(18)
C3 C8 H8 120.7
C7 C8 H8 120.7
N1 C9 C10 111.65(13)
N1 C9 H9A 109.3
C10 C9 H9A 109.3
N1 C9 H9B 109.3
C10 C9 H9B 109.3
H9A C9 H9B 108.0
C15 C10 C11 118.79(15)
C15 C10 C9 120.70(15)
C11 C10 C9 120.48(15)
C12 C11 C10 120.46(16)
C12 C11 H11 119.8
C10 C11 H11 119.8
C11 C12 C13 120.40(17)
C11 C12 H12 119.8
C13 C12 H12 119.8
C14 C13 C12 119.68(17)
C14 C13 H13 120.2
C12 C13 H13 120.2
C13 C14 C15 120.06(17)
C13 C14 H14 120.0
C15 C14 H14 120.0
C10 C15 C14 120.61(16)
C10 C15 H15 119.7
C14 C15 H15 119.7
C17 C16 C2 114.69(12)
C17 C16 H16A 108.6
C2 C16 H16A 108.6
C17 C16 H16B 108.6
C2 C16 H16B 108.6
H16A C16 H16B 107.6
C18 C17 C21 120.25(14)
C18 C17 C16 119.96(14)
C21 C17 C16 119.76(14)
C17 C18 C19 123.07(14)
C17 C18 C20 124.21(15)
C19 C18 C20 112.55(14)
N3 C19 C18 176.57(18)
N4 C20 C18 173.7(2)
C26 C21 C22 118.71(17)
C26 C21 C17 120.29(15)
C22 C21 C17 121.00(16)
C23 C22 C21 119.7(2)
C23 C22 H22 120.2
C21 C22 H22 120.2
C24 C23 C22 120.8(2)
C24 C23 H23 119.6
C22 C23 H23 119.6
C25 C24 C23 119.93(19)
C25 C24 H24 120.0
C23 C24 H24 120.0
C24 C25 C26 120.1(2)
C24 C25 H25 119.9
C26 C25 H25 119.9
C25 C26 C21 120.74(18)
C25 C26 H26 119.6
C21 C26 H26 119.6
O2 C27 O3 126.06(14)
O2 C27 N2 123.38(14)
O3 C27 N2 110.52(13)
O3 C28 C30 111.13(14)
O3 C28 C31 109.30(15)
C30 C28 C31 112.56(17)
O3 C28 C29 101.68(15)
C30 C28 C29 110.63(18)
C31 C28 C29 111.0(2)
C28 C29 H29A 109.5
C28 C29 H29B 109.5
H29A C29 H29B 109.5
C28 C29 H29C 109.5
H29A C29 H29C 109.5
H29B C29 H29C 109.5
C28 C30 H30A 109.5
C28 C30 H30B 109.5
H30A C30 H30B 109.5
C28 C30 H30C 109.5
H30A C30 H30C 109.5
H30B C30 H30C 109.5
C28 C31 H31A 109.5
C28 C31 H31B 109.5
H31A C31 H31B 109.5
C28 C31 H31C 109.5
H31A C31 H31C 109.5
H31B C31 H31C 109.5

loop_
_geom_bond_atom_site_label_1
_geom_bond_atom_site_label_2
_geom_bond_distance
O1 C1 1.224(2)
O2 C27 1.211(2)
O3 C27 1.3447(19)
O3 C28 1.4858(19)
N1 C1 1.362(2)
N1 C4 1.417(2)
N1 C9 1.460(2)
N2 C27 1.370(2)
N2 C2 1.4618(19)
N2 H1 0.92(2)
N3 C19 1.150(3)
N4 C20 1.148(3)
C1 C2 1.550(2)
C2 C3 1.516(2)
C2 C16 1.559(2)
C3 C8 1.377(2)
C3 C4 1.396(2)
C4 C5 1.383(2)
C5 C6 1.394(3)
C5 H5 0.9500
C6 C7 1.382(3)
C6 H6 0.9500
C7 C8 1.399(3)
C7 H7 0.9500
C8 H8 0.9500
C9 C10 1.518(2)
C9 H9A 0.9900
C9 H9B 0.9900
C10 C15 1.392(3)
C10 C11 1.394(2)
C11 C12 1.383(3)
C11 H11 0.9500
C12 C13 1.389(3)
C12 H12 0.9500
C13 C14 1.380(3)
C13 H13 0.9500
C14 C15 1.392(3)
C14 H14 0.9500
C15 H15 0.9500
C16 C17 1.511(2)
C16 H16A 0.9900
C16 H16B 0.9900
C17 C18 1.359(2)
C17 C21 1.484(2)
C18 C19 1.442(2)
C18 C20 1.444(2)
C21 C26 1.396(2)
C21 C22 1.398(3)
C22 C23 1.394(3)
C22 H22 0.9500
C23 C24 1.378(4)
C23 H23 0.9500
C24 C25 1.375(4)
C24 H24 0.9500
C25 C26 1.387(2)
C25 H25 0.9500
C26 H26 0.9500
C28 C30 1.507(3)
C28 C31 1.517(3)
C28 C29 1.518(3)
C29 H29A 0.9800
C29 H29B 0.9800
C29 H29C 0.9800
C30 H30A 0.9800
C30 H30B 0.9800
C30 H30C 0.9800
C31 H31A 0.9800
C31 H31B 0.9800
C31 H31C 0.9800

loop_
_geom_torsion_atom_site_label_1
_geom_torsion_atom_site_label_2
_geom_torsion_atom_site_label_3
_geom_torsion_atom_site_label_4
_geom_torsion
C4 N1 C1 O1 179.89(14)
C9 N1 C1 O1 -1.7(2)
C4 N1 C1 C2 4.93(16)
C9 N1 C1 C2 -176.69(12)
C27 N2 C2 C3 -60.93(19)
C27 N2 C2 C1 53.85(18)
C27 N2 C2 C16 171.87(14)
O1 C1 C2 N2 58.33(19)
N1 C1 C2 N2 -126.65(13)
O1 C1 C2 C3 -179.67(14)
N1 C1 C2 C3 -4.65(14)
O1 C1 C2 C16 -58.87(18)
N1 C1 C2 C16 116.15(13)
N2 C2 C3 C8 -57.0(2)
C1 C2 C3 C8 -177.32(15)
C16 C2 C3 C8 66.2(2)
N2 C2 C3 C4 123.09(14)
C1 C2 C3 C4 2.80(14)
C16 C2 C3 C4 -113.66(14)
C8 C3 C4 C5 0.4(2)
C2 C3 C4 C5 -179.67(14)
C8 C3 C4 N1 179.99(13)
C2 C3 C4 N1 -0.12(16)
C1 N1 C4 C5 176.38(15)
C9 N1 C4 C5 -2.0(2)
C1 N1 C4 C3 -3.14(16)
C9 N1 C4 C3 178.51(13)
C3 C4 C5 C6 -1.2(2)
N1 C4 C5 C6 179.36(15)
C4 C5 C6 C7 0.7(3)
C5 C6 C7 C8 0.5(3)
C4 C3 C8 C7 0.8(2)
C2 C3 C8 C7 -179.04(15)
C6 C7 C8 C3 -1.3(2)
C1 N1 C9 C10 99.12(17)
C4 N1 C9 C10 -82.72(18)
N1 C9 C10 C15 97.16(19)
N1 C9 C10 C11 -80.6(2)
C15 C10 C11 C12 -0.6(3)
C9 C10 C11 C12 177.19(17)
C10 C11 C12 C13 0.6(3)
C11 C12 C13 C14 -0.3(3)
C12 C13 C14 C15 0.0(3)
C11 C10 C15 C14 0.3(3)
C9 C10 C15 C14 -177.48(18)
C13 C14 C15 C10 0.0(3)
N2 C2 C16 C17 -173.01(14)
C3 C2 C16 C17 59.97(19)
C1 C2 C16 C17 -52.84(17)
C2 C16 C17 C18 111.21(17)
C2 C16 C17 C21 -70.42(19)
C21 C17 C18 C19 177.30(15)
C16 C17 C18 C19 -4.3(2)
C21 C17 C18 C20 -7.8(2)
C16 C17 C18 C20 170.57(15)
C18 C17 C21 C26 -50.1(2)
C16 C17 C21 C26 131.58(15)
C18 C17 C21 C22 130.78(17)
C16 C17 C21 C22 -47.6(2)
C26 C21 C22 C23 1.9(2)
C17 C21 C22 C23 -178.96(16)
C21 C22 C23 C24 -2.3(3)
C22 C23 C24 C25 0.4(3)
C23 C24 C25 C26 1.9(3)
C24 C25 C26 C21 -2.3(3)
C22 C21 C26 C25 0.4(2)
C17 C21 C26 C25 -178.78(15)
C28 O3 C27 O2 15.1(2)
C28 O3 C27 N2 -167.14(14)
C2 N2 C27 O2 -18.4(2)
C2 N2 C27 O3 163.78(13)
C27 O3 C28 C30 -70.2(2)
C27 O3 C28 C31 54.6(2)
C27 O3 C28 C29 172.02(17)
